data_4510907
loop_
_publ_author_name
'Mukherjee, Arijit'
'Grobelny, Pawel'
'Thakur, Tejender S.'
'Desiraju, Gautam R.'

_publ_section_title
;
 Polymorphs, Pseudopolymorphs, and Co-Crystals of Orcinol: Exploring the
 Structural Landscape with High Throughput Crystallography
;
_journal_issue 6
_journal_name_full 'Crystal Growth &amp; Design'
_journal_page_first 2637
_journal_paper_doi 10.1021/cg200361x
_journal_volume 11
_journal_year 2011
_chemical_compound_source 'see text'
_chemical_formula_moiety '2(C7 H10 N2), 2(C7 H8 O2), C H Cl3'
_chemical_formula_sum 'C29 H37 Cl3 N4 O4'
_chemical_formula_weight 611.98
_chemical_name_common Orcinol:N,NdimethylaminoPyridne
_chemical_name_systematic ?
_space_group_IT_number 15
_symmetry_cell_setting monoclinic
_symmetry_Int_Tables_number 15
_symmetry_space_group_name_Hall '-C 2yc'
_symmetry_space_group_name_H-M 'C 1 2/c 1'
_atom_sites_solution_hydrogens geom
_atom_sites_solution_primary direct
_atom_sites_solution_secondary difmap
_cell_angle_alpha 90
_cell_angle_beta 91.04(3)
_cell_angle_gamma 90
_cell_formula_units_Z 4
_cell_length_a 17.213(3)
_cell_length_b 8.4780(17)
_cell_length_c 21.650(4)
_cell_measurement_reflns_used 4097
_cell_measurement_temperature 150(2)
_cell_measurement_theta_max 27.5
_cell_measurement_theta_min 1.9
_cell_volume 3158.9(10)
_computing_cell_refinement
;
CrystalClear-SM Expert 2.0 rc14 (Rigaku, 2009)
;
_computing_data_collection
;
CrystalClear-SM Expert 2.0 rc14 (Rigaku, 2009)
;
_computing_data_reduction
;
CrystalClear-SM Expert 2.0 rc14 (Rigaku, 2009)
;
_computing_publication_material 'PLATON (Spek, 2003)'
_computing_structure_refinement 'SHELXL-97 (Sheldrick, 2008)'
_computing_structure_solution 'SHELXL-97 (Sheldrick, 2008)'
_diffrn_ambient_temperature 150(2)
_diffrn_detector CCD
_diffrn_measured_fraction_theta_full 0.992
_diffrn_measured_fraction_theta_max 0.992
_diffrn_measurement_details
;
scan:
    Number of images: 180
               Slice: -60.0000 - 120.0000
         Image width: 1.0000
            Exp time: 18.0000
       Rotation axis: Omega
               Omega: 0.0000
                 Chi: 54.0000
                 Phi: 0.0000
                 XTD: 49.4238
              2theta: 29.5703
scan:
    Number of images: 180
               Slice: -60.0000 - 120.0000
         Image width: 1.0000
            Exp time: 18.0000
       Rotation axis: Omega
               Omega: 0.0000
                 Chi: 54.0000
                 Phi: 120.0000
                 XTD: 49.4238
              2theta: 29.5703
scan:
    Number of images: 180
               Slice: -60.0000 - 120.0000
         Image width: 1.0000
            Exp time: 18.0000
       Rotation axis: Omega
               Omega: 0.0000
                 Chi: 54.0000
                 Phi: 240.0000
                 XTD: 49.4238
              2theta: 29.5703

;
_diffrn_measurement_device
;
XtaLABmini: Fixed Chi 2 circle
;
_diffrn_measurement_device_type
;
Rigaku Mercury375R (2x2 bin mode)
;
_diffrn_measurement_method 'profile data from \w-scans'
_diffrn_measurement_specimen_support Fiber
_diffrn_orient_matrix_type d*Trek
_diffrn_orient_matrix_UB_11 0.004934
_diffrn_orient_matrix_UB_12 -0.047768
_diffrn_orient_matrix_UB_13 0.032711
_diffrn_orient_matrix_UB_21 -0.026159
_diffrn_orient_matrix_UB_22 -0.066815
_diffrn_orient_matrix_UB_23 -0.093624
_diffrn_orient_matrix_UB_31 0.044939
_diffrn_orient_matrix_UB_32 -0.003341
_diffrn_orient_matrix_UB_33 -0.010172
_diffrn_radiation_monochromator 'Graphite Monochromator'
_diffrn_radiation_probe x-ray
_diffrn_radiation_type MoK\a
_diffrn_radiation_wavelength 0.71075
_diffrn_reflns_av_R_equivalents 0.0690
_diffrn_reflns_av_sigmaI/netI 0.0495
_diffrn_reflns_limit_h_max 22
_diffrn_reflns_limit_h_min -22
_diffrn_reflns_limit_k_max 10
_diffrn_reflns_limit_k_min -10
_diffrn_reflns_limit_l_max 27
_diffrn_reflns_limit_l_min -28
_diffrn_reflns_number 14590
_diffrn_reflns_theta_full 27.45
_diffrn_reflns_theta_max 27.45
_diffrn_reflns_theta_min 1.88
_diffrn_source 'Sealed Tube'
_diffrn_source_current 12.0
_diffrn_source_power 0.6
_diffrn_source_voltage 50.0
_exptl_absorpt_coefficient_mu 0.329
_exptl_absorpt_correction_T_max 0.9371
_exptl_absorpt_correction_T_min 0.7787
_exptl_absorpt_correction_type multi-scan
_exptl_absorpt_process_details 'Jacobson, R. (1998) Private communication'
_exptl_crystal_colour colourless
_exptl_crystal_density_diffrn 1.287
_exptl_crystal_density_meas ?
_exptl_crystal_density_method 'not measured'
_exptl_crystal_description plate
_exptl_crystal_F_000 1288
_exptl_crystal_size_max 0.80
_exptl_crystal_size_mid 0.50
_exptl_crystal_size_min 0.20
_refine_diff_density_max 0.784
_refine_diff_density_min -0.344
_refine_diff_density_rms 0.067
_refine_ls_extinction_method none
_refine_ls_goodness_of_fit_ref 1.042
_refine_ls_hydrogen_treatment mixed
_refine_ls_matrix_type full
_refine_ls_number_parameters 275
_refine_ls_number_reflns 3579
_refine_ls_number_restraints 0
_refine_ls_restrained_S_all 1.042
_refine_ls_R_factor_all 0.0722
_refine_ls_R_factor_gt 0.0658
_refine_ls_shift/su_max 0.000
_refine_ls_shift/su_mean 0.000
_refine_ls_structure_factor_coef Fsqd
_refine_ls_weighting_details 'calc w=1/[\s^2^(Fo^2^)+(0.1269P)^2^+2.4164P] where P=(Fo^2^+2Fc^2^)/3'
_refine_ls_weighting_scheme calc
_refine_ls_wR_factor_gt 0.1920
_refine_ls_wR_factor_ref 0.2040
_reflns_number_gt 3134
_reflns_number_total 3579
_reflns_threshold_expression >2\s(I)
_cod_data_source_file 818151.cif
_cod_data_source_block datam
_cod_depositor_comments
;
The following automatic conversions were performed:

'_symmetry_cell_setting' value 'Monoclinic' changed to 'monoclinic'
according to
/usr/data/users/saulius/automatic-downloads/retrospective/ACS/lib/dictionaries/cif_core.dic
dictionary named 'cif_core.dic' version 2.4.2 from
2011-04-26.

'_exptl_absorpt_correction_type' value 'Multi-scan'
changed to 'multi-scan' according to
/usr/data/users/saulius/automatic-downloads/retrospective/ACS/lib/dictionaries/cif_core.dic
dictionary named 'cif_core.dic' version 2.4.2 from 2011-04-26.

Automatic conversion script
Id: cif_fix_values 2281 2013-09-26 08:29:07Z andrius 

The following automatic conversions were performed:

'_exptl_crystal_density_meas' value 'not measured' was changed to '?'
- the value is perceived as not measured.

Automatic conversion script
Id: cif_fix_values 3008 2015-01-20 13:52:24Z robertas 
;
_cod_original_sg_symbol_H-M 'C 2/c'
_cod_database_code 4510907

loop_
_symmetry_equiv_pos_site_id
_symmetry_equiv_pos_as_xyz
1 x,y,z
2 -x,y,1/2-z
3 -x,-y,-z
4 x,-y,1/2+z
5 1/2+x,1/2+y,z
6 1/2-x,1/2+y,1/2-z
7 1/2-x,1/2-y,-z
8 1/2+x,1/2-y,1/2+z

loop_
_atom_site_aniso_label
_atom_site_aniso_U_11
_atom_site_aniso_U_22
_atom_site_aniso_U_33
_atom_site_aniso_U_23
_atom_site_aniso_U_13
_atom_site_aniso_U_12
N1 0.0362(8) 0.0242(7) 0.0344(8) 0.0014(5) -0.0008(6) -0.0085(6)
N2 0.0250(7) 0.0199(7) 0.0569(10) -0.0013(6) 0.0006(6) -0.0005(5)
C8 0.0283(9) 0.0296(9) 0.0453(10) 0.0009(7) -0.0009(7) -0.0048(7)
C9 0.0266(8) 0.0225(8) 0.0544(11) -0.0023(7) -0.0015(7) 0.0017(6)
C10 0.0257(8) 0.0212(8) 0.0324(8) 0.0013(6) -0.0016(6) -0.0014(6)
C11 0.0273(8) 0.0242(8) 0.0341(8) 0.0002(6) -0.0007(6) 0.0026(6)
C12 0.0393(9) 0.0201(8) 0.0360(9) 0.0009(6) -0.0013(7) 0.0011(7)
C13 0.0375(11) 0.0184(10) 0.130(3) -0.0073(11) -0.0062(14) -0.0003(8)
C14 0.0255(8) 0.0316(9) 0.0478(10) -0.0034(8) 0.0029(7) -0.0051(7)
O1 0.0424(7) 0.0262(7) 0.0340(7) 0.0015(5) 0.0003(5) 0.0140(5)
O2 0.0439(7) 0.0279(7) 0.0314(6) -0.0055(5) -0.0052(5) 0.0142(5)
C1 0.0643(13) 0.0356(10) 0.0279(9) -0.0014(7) -0.0064(8) 0.0157(9)
C2 0.0641(13) 0.0329(10) 0.0287(9) -0.0037(7) 0.0005(8) 0.0184(9)
C3 0.0277(8) 0.0210(8) 0.0314(8) 0.0017(6) 0.0013(6) 0.0025(6)
C4 0.0221(7) 0.0205(7) 0.0261(7) 0.0011(5) -0.0011(6) -0.0012(5)
C5 0.0220(7) 0.0196(7) 0.0291(8) -0.0016(5) -0.0006(6) -0.0006(5)
C6 0.0370(9) 0.0239(8) 0.0303(8) 0.0017(6) -0.0061(7) 0.0065(7)
C7 0.140(3) 0.0621(18) 0.0306(12) -0.0051(11) -0.0157(15) 0.047(2)
Cl1 0.0821(11) 0.1163(15) 0.0574(9) -0.0031(8) 0.0026(8) 0.0196(10)
Cl2 0.1242(19) 0.1169(18) 0.0833(13) 0.0061(11) -0.0017(12) -0.0070(14)
Cl3 0.144(2) 0.214(3) 0.0865(14) 0.0473(18) 0.0030(15) 0.123(3)
C15 0.083(4) 0.150(7) 0.037(3) 0.005(3) -0.004(3) 0.063(5)

loop_
_atom_site_label
_atom_site_type_symbol
_atom_site_thermal_displace_type
_atom_site_fract_x
_atom_site_fract_y
_atom_site_fract_z
_atom_site_occupancy
_atom_site_U_iso_or_equiv
N1 N Uani -0.08277(9) -0.06064(17) 0.32451(7) 1.000 0.0316(4)
N2 N Uani 0.05690(9) 0.34059(17) 0.34433(8) 1.000 0.0339(5)
C8 C Uani -0.11343(11) 0.0830(2) 0.33320(9) 1.000 0.0344(5)
C9 C Uani -0.07043(10) 0.2188(2) 0.34014(10) 1.000 0.0345(5)
C10 C Uani 0.01150(9) 0.21104(19) 0.33801(8) 1.000 0.0265(5)
C11 C Uani 0.04374(10) 0.0594(2) 0.32923(8) 1.000 0.0286(5)
C12 C Uani -0.00466(11) -0.0682(2) 0.32274(8) 1.000 0.0318(5)
C13 C Uani 0.02283(14) 0.4948(2) 0.35335(19) 1.000 0.0621(11)
C14 C Uani 0.14082(10) 0.3270(2) 0.34008(10) 1.000 0.0349(5)
O1 O Uani 0.30863(8) 0.23753(15) 0.16585(7) 1.000 0.0342(4)
O2 O Uani 0.16674(8) 0.70703(15) 0.21212(6) 1.000 0.0345(4)
C1 C Uani 0.20662(14) 0.5135(2) 0.06446(9) 1.000 0.0427(6)
C2 C Uani 0.25054(14) 0.3857(2) 0.08527(9) 1.000 0.0419(6)
C3 C Uani 0.26572(9) 0.36598(19) 0.14822(8) 1.000 0.0267(5)
C4 C Uani 0.23791(8) 0.47493(18) 0.19081(7) 1.000 0.0229(4)
C5 C Uani 0.19361(9) 0.60282(18) 0.16995(7) 1.000 0.0236(4)
C6 C Uani 0.17768(11) 0.6218(2) 0.10707(8) 1.000 0.0305(5)
C7 C Uani 0.1915(3) 0.5383(4) -0.00399(11) 1.000 0.0778(12)
Cl1 Cl Uani 0.10381(12) -0.0079(3) -0.01284(9) 0.500 0.0853(7)
Cl2 Cl Uani 0.02118(17) 0.2228(3) -0.00949(11) 0.500 0.1082(10)
Cl3 Cl Uani 0.0566(2) -0.1031(5) 0.00681(11) 0.500 0.1482(13)
C15 C Uani -0.0146(4) 0.0181(12) -0.0188(3) 0.500 0.090(3)
H9 H Uiso -0.1710(17) 0.085(3) 0.3356(13) 1.000 0.055(7)
H10 H Uiso -0.0970(17) 0.316(3) 0.3513(13) 1.000 0.054(7)
H11 H Uiso 0.0947(15) 0.044(3) 0.3265(12) 1.000 0.041(6)
H12 H Uiso 0.0165(15) -0.173(3) 0.3154(12) 1.000 0.049(7)
H13 H Uiso 0.1640(16) 0.431(3) 0.3471(12) 1.000 0.045(6)
H14 H Uiso 0.1613(15) 0.250(3) 0.3727(12) 1.000 0.046(7)
H15 H Uiso 0.1552(14) 0.288(3) 0.2976(11) 1.000 0.039(6)
H16 H Uiso -0.012(2) 0.520(4) 0.3181(16) 1.000 0.068(9)
H17 H Uiso -0.016(2) 0.496(5) 0.3905(19) 1.000 0.089(12)
H18 H Uiso 0.0649(18) 0.570(4) 0.3605(14) 1.000 0.062(8)
H1 H Uiso 0.2711(16) 0.306(3) 0.0543(13) 1.000 0.055(7)
H2 H Uiso 0.2496(13) 0.460(3) 0.2342(11) 1.000 0.036(6)
H3 H Uiso 0.1442(14) 0.707(3) 0.0938(11) 1.000 0.037(6)
H4 H Uiso 0.3137(15) 0.239(3) 0.2022(14) 1.000 0.038(6)
H5 H Uiso 0.131(2) 0.794(4) 0.1934(16) 1.000 0.077(10)
H6 H Uiso 0.146(2) 0.472(5) -0.0072(18) 1.000 0.081(12)
H7 H Uiso 0.236(4) 0.484(7) -0.029(3) 1.000 0.17(2)
H8 H Uiso 0.160(3) 0.628(7) -0.016(2) 1.000 0.122(15)
H19 H Uiso 0.017(4) 0.005(8) 0.055(3) 0.500 0.067(19)

loop_
_atom_type_symbol
_atom_type_description
_atom_type_scat_dispersion_real
_atom_type_scat_dispersion_imag
_atom_type_scat_source
O O 0.0106 0.0060 'International Tables Vol C Tables 4.2.6.8 and 6.1.1.4'
N N 0.0061 0.0033 'International Tables Vol C Tables 4.2.6.8 and 6.1.1.4'
Cl Cl 0.1484 0.1585 'International Tables Vol C Tables 4.2.6.8 and 6.1.1.4'
H H 0.0000 0.0000 'International Tables Vol C Tables 4.2.6.8 and 6.1.1.4'
C C 0.0033 0.0016 'International Tables Vol C Tables 4.2.6.8 and 6.1.1.4'

loop_
_geom_angle_atom_site_label_1
_geom_angle_atom_site_label_2
_geom_angle_atom_site_label_3
_geom_angle
_geom_angle_publ_flag
Cl3 Cl1 C15 55.2(3) yes
Cl1 Cl3 C15 88.1(4) yes
C15 Cl3 H19 62(2) no
Cl1 Cl3 H19 98(3) no
C3 O1 H4 108.4(19) no
C5 O2 H5 114.0(19) no
C8 N1 C12 116.26(15) yes
C13 N2 C14 119.05(15) yes
C10 N2 C14 120.12(14) yes
C10 N2 C13 120.80(16) yes
N1 C8 C9 124.25(17) yes
C8 C9 C10 119.52(16) no
C9 C10 C11 116.16(15) no
N2 C10 C11 121.60(15) yes
N2 C10 C9 122.25(15) yes
C10 C11 C12 119.46(16) no
N1 C12 C11 124.36(16) yes
N1 C8 H9 114.7(15) no
C9 C8 H9 121.0(15) no
C8 C9 H10 118.7(17) no
C10 C9 H10 121.4(17) no
C12 C11 H11 118.4(17) no
C10 C11 H11 122.1(17) no
C11 C12 H12 120.5(15) no
N1 C12 H12 115.1(15) no
H16 C13 H18 115(3) no
N2 C13 H16 110(2) no
N2 C13 H17 112(2) no
N2 C13 H18 108.1(19) no
H16 C13 H17 102(3) no
H17 C13 H18 111(3) no
H14 C14 H15 109(2) no
N2 C14 H13 108.8(16) no
H13 C14 H14 110(2) no
H13 C14 H15 109(2) no
N2 C14 H14 109.8(14) no
N2 C14 H15 110.1(14) no
C6 C1 C7 119.8(2) no
C2 C1 C7 120.5(2) no
C2 C1 C6 119.68(18) no
C1 C2 C3 120.09(17) no
O1 C3 C2 117.37(16) yes
C2 C3 C4 120.42(16) no
O1 C3 C4 122.21(16) yes
C3 C4 C5 119.48(14) no
O2 C5 C4 118.60(14) yes
O2 C5 C6 121.23(15) yes
C4 C5 C6 120.17(15) no
C1 C6 C5 120.15(16) no
C3 C2 H1 120.2(16) no
C1 C2 H1 119.7(16) no
C5 C4 H2 121.3(15) no
C3 C4 H2 119.2(15) no
C1 C6 H3 120.9(14) no
C5 C6 H3 118.9(14) no
C1 C7 H7 109(4) no
C1 C7 H8 117(3) no
H6 C7 H7 108(4) no
C1 C7 H6 97(2) no
H6 C7 H8 89(4) no
H7 C7 H8 128(4) no
Cl2 C15 Cl3 107.3(4) yes
Cl1 C15 Cl2 76.5(3) yes
Cl1 C15 Cl3 36.7(2) yes

loop_
_geom_bond_atom_site_label_1
_geom_bond_atom_site_label_2
_geom_bond_distance
_geom_bond_publ_flag
Cl1 C15 2.052(7) yes
Cl1 Cl3 1.227(4) yes
Cl2 C15 1.851(10) yes
Cl3 C15 1.685(9) yes
Cl3 H19 1.56(7) no
O1 C3 1.366(2) yes
O2 C5 1.358(2) yes
O1 H4 0.79(3) no
O2 H5 1.04(3) no
N1 C12 1.347(2) yes
N1 C8 1.342(2) yes
N2 C13 1.448(2) yes
N2 C10 1.354(2) yes
N2 C14 1.454(2) yes
C8 C9 1.376(2) no
C9 C10 1.413(2) no
C10 C11 1.415(2) no
C11 C12 1.371(2) no
C8 H9 0.99(3) no
C9 H10 0.98(3) no
C11 H11 0.89(3) no
C12 H12 0.97(3) no
C13 H18 0.98(3) no
C13 H17 1.06(4) no
C13 H16 0.99(3) no
C14 H14 1.02(3) no
C14 H13 0.98(3) no
C14 H15 1.01(2) no
C1 C6 1.400(3) no
C1 C2 1.391(3) no
C1 C7 1.515(3) no
C2 C3 1.393(3) no
C3 C4 1.396(2) no
C4 C5 1.396(2) no
C5 C6 1.393(2) no
C2 H1 1.02(3) no
C4 H2 0.97(2) no
C6 H3 0.97(2) no
C7 H7 1.05(7) no
C7 H8 0.97(6) no
C7 H6 0.97(4) no

loop_
_geom_contact_atom_site_label_1
_geom_contact_atom_site_label_2
_geom_contact_distance
_geom_contact_site_symmetry_2
_geom_contact_publ_flag
Cl1 Cl2 2.420(4) . no
Cl1 C11 3.581(3) 4_554 no
Cl1 C1 3.469(3) 7_555 no
Cl1 C2 3.156(3) 7_555 no
Cl1 C7 3.545(6) 7_555 no
Cl2 Cl1 2.420(4) . no
Cl2 Cl3 2.850(5) . no
Cl3 Cl2 2.850(5) . no
Cl1 H7 2.89(7) 7_555 no
Cl1 H1 2.91(3) 7_555 no
Cl2 H6 3.01(4) . no
Cl3 H8 2.94(6) 1_545 no
Cl3 H3 2.88(2) 1_545 no
O1 O2 2.681(2) 6_545 no
O2 N1 2.561(2) 2_565 no
O2 O1 2.681(2) 6_555 no
O1 H9 2.70(3) 2_555 no
O1 H18 2.67(3) 6_545 no
O1 H13 2.66(3) 6_545 no
O2 H2 2.82(2) 6_555 no
O2 H4 1.90(3) 6_555 no
N1 O2 2.561(2) 2_545 no
N1 C5 3.436(2) 2_545 no
N1 H3 2.86(2) 2_545 no
N1 H19 2.88(7) 2_555 no
N1 H5 1.53(3) 2_545 no
C1 Cl1 3.469(3) 7_555 no
C2 Cl1 3.156(3) 7_555 no
C3 C8 3.582(3) 2_555 no
C3 C9 3.599(2) 2_555 no
C5 N1 3.436(2) 2_565 no
C5 C14 3.436(2) 6_555 no
C7 Cl1 3.545(6) 7_555 no
C8 C3 3.582(3) 2_555 no
C9 C3 3.599(2) 2_555 no
C11 Cl1 3.581(3) 4_555 no
C11 C15 3.519(7) 4_555 no
C11 C12 3.517(3) 2_555 no
C12 C12 3.157(3) 2_555 no
C12 C15 3.464(7) 4_555 no
C12 C11 3.517(3) 2_555 no
C14 C5 3.436(2) 6_545 no
C15 C11 3.519(7) 4_554 no
C15 C12 3.464(7) 4_554 no
C2 H10 3.06(3) 2_555 no
C3 H10 2.94(3) 2_555 no
C3 H11 2.88(3) 6_555 no
C3 H9 2.91(3) 2_555 no
C4 H10 2.91(3) 2_555 no
C4 H11 2.97(3) 6_555 no
C5 H4 3.00(3) 6_555 no
C5 H14 2.96(3) 6_555 no
C5 H10 2.98(3) 2_555 no
C6 H14 3.00(3) 6_555 no
C6 H17 2.98(4) 2_555 no
C6 H10 3.08(3) 2_555 no
C8 H19 2.98(7) 2_555 no
C8 H5 2.53(3) 2_545 no
C9 H16 2.79(3) . no
C9 H17 2.75(4) . no
C9 H19 3.04(7) 2_555 no
C10 H19 2.95(7) 2_555 no
C11 H15 2.82(2) . no
C11 H19 2.77(7) 2_555 no
C11 H14 2.74(3) . no
C12 H19 2.73(7) 2_555 no
C12 H5 2.49(3) 2_545 no
C13 H12 2.94(3) 1_565 no
C13 H10 2.56(3) . no
C14 H11 2.54(3) . no
H1 H7 2.52(6) 7_555 no
H1 H7 2.42(7) . no
H1 Cl1 2.91(3) 7_555 no
H2 H15 2.60(3) . no
H2 O2 2.82(2) 6_545 no
H2 H4 2.29(4) . no
H3 N1 2.86(2) 2_565 no
H3 Cl3 2.88(2) 1_565 no
H3 H5 2.29(4) . no
H3 H8 2.49(5) . no
H4 O2 1.90(3) 6_545 no
H4 C5 3.00(3) 6_545 no
H4 H5 2.48(5) 6_545 no
H4 H2 2.29(4) . no
H5 H12 2.56(4) 2_565 no
H5 H4 2.48(5) 6_555 no
H5 C8 2.53(3) 2_565 no
H5 H3 2.29(4) . no
H5 N1 1.53(3) 2_565 no
H5 C12 2.49(3) 2_565 no
H6 Cl2 3.01(4) . no
H7 H1 2.42(7) . no
H7 H1 2.52(7) 7_555 no
H7 Cl1 2.89(7) 7_555 no
H8 H3 2.49(5) . no
H8 Cl3 2.94(6) 1_565 no
H9 C3 2.91(3) 2_555 no
H9 O1 2.70(3) 2_555 no
H10 H16 2.39(4) . no
H10 C13 2.56(3) . no
H10 C6 3.08(3) 2_555 no
H10 C5 2.98(3) 2_555 no
H10 C2 3.06(3) 2_555 no
H10 C3 2.94(3) 2_555 no
H10 H17 2.23(5) . no
H10 C4 2.91(3) 2_555 no
H11 H14 2.31(4) . no
H11 H15 2.40(4) . no
H11 C14 2.54(3) . no
H11 C4 2.97(3) 6_545 no
H11 C3 2.88(3) 6_545 no
H12 C13 2.94(3) 1_545 no
H12 H5 2.56(4) 2_545 no
H12 H18 2.52(4) 1_545 no
H13 O1 2.66(3) 6_555 no
H13 H18 2.10(4) . no
H14 C11 2.74(3) . no
H14 H11 2.31(4) . no
H14 C5 2.96(3) 6_545 no
H14 C6 3.00(3) 6_545 no
H15 H11 2.40(4) . no
H15 H2 2.60(3) . no
H15 C11 2.82(2) . no
H16 C9 2.79(3) . no
H16 H10 2.39(4) . no
H17 C9 2.75(4) . no
H17 H10 2.23(5) . no
H17 C6 2.98(4) 2_555 no
H18 H13 2.10(4) . no
H18 O1 2.67(3) 6_555 no
H18 H12 2.52(4) 1_565 no
H19 N1 2.88(7) 2_555 no
H19 C8 2.98(7) 2_555 no
H19 C9 3.04(7) 2_555 no
H19 C10 2.95(7) 2_555 no
H19 C11 2.77(7) 2_555 no
H19 C12 2.73(7) 2_555 no

loop_
_geom_hbond_atom_site_label_D
_geom_hbond_atom_site_label_H
_geom_hbond_atom_site_label_A
_geom_hbond_distance_DH
_geom_hbond_distance_HA
_geom_hbond_distance_DA
_geom_hbond_angle_DHA
_geom_hbond_site_symmetry_A
_geom_hbond_publ_flag
O1 H4 O2 0.79(3) 1.90(3) 2.681(2) 170(3) 6_545 yes
O2 H5 N1 1.04(3) 1.53(3) 2.561(2) 170(3) 2_565 yes

loop_
_geom_torsion_atom_site_label_1
_geom_torsion_atom_site_label_2
_geom_torsion_atom_site_label_3
_geom_torsion_atom_site_label_4
_geom_torsion
_geom_torsion_publ_flag
Cl3 Cl1 C15 Cl2 146.6(3) no
Cl1 Cl3 C15 Cl2 -34.1(3) no
C8 N1 C12 C11 0.1(3) no
C12 N1 C8 C9 0.0(3) no
C14 N2 C10 C11 2.1(3) no
C14 N2 C10 C9 -178.29(19) no
C13 N2 C10 C11 -179.9(2) no
C13 N2 C10 C9 -0.3(3) no
N1 C8 C9 C10 0.2(3) no
C8 C9 C10 N2 179.77(19) no
C8 C9 C10 C11 -0.6(3) no
N2 C10 C11 C12 -179.67(17) no
C9 C10 C11 C12 0.7(3) no
C10 C11 C12 N1 -0.5(3) no
C7 C1 C2 C3 178.4(3) no
C6 C1 C2 C3 -0.1(3) no
C2 C1 C6 C5 0.8(3) no
C7 C1 C6 C5 -177.8(3) no
C1 C2 C3 O1 179.48(18) no
C1 C2 C3 C4 -0.8(3) no
C2 C3 C4 C5 1.0(2) no
O1 C3 C4 C5 -179.26(15) no
C3 C4 C5 O2 179.65(14) no
C3 C4 C5 C6 -0.3(2) no
C4 C5 C6 C1 -0.6(3) no
O2 C5 C6 C1 179.44(17) no
